data_7228963
loop_
_publ_author_name
'Liu, Xi'
'Zhao, Zhen'
'Wang, Chun-Hai'
'Fu, Shan'
'Huang, Kun-Lin'

_publ_section_title
;
 Three pillared-layered inorganic--organic hybrid polymers with efficient
 luminescence
;
_journal_issue 64
_journal_name_full 'RSC Adv.'
_journal_page_first 40632
_journal_paper_doi 10.1039/C7RA07061F
_journal_volume 7
_journal_year 2017
_chemical_formula_moiety Cd(SCN)2Tz.CH3CN
_chemical_formula_sum 'C16 H12 Cd N8 O0 S2'
_chemical_formula_weight 492.86
_space_group_crystal_system monoclinic
_space_group_IT_number 14
_space_group_name_Hall '-P 2ybc'
_space_group_name_H-M_alt 'P 1 21/c 1'
_symmetry_space_group_name_Hall '-P 2ybc'
_symmetry_space_group_name_H-M 'P 1 21/c 1'
_atom_sites_solution_hydrogens geom
_audit_creation_method SHELXL-2016/6
_audit_update_record
;
2017-05-04 deposited with the CCDC.
2017-08-15 downloaded from the CCDC.
;
_cell_angle_alpha 90
_cell_angle_beta 94.229(5)
_cell_angle_gamma 90
_cell_formula_units_Z 4
_cell_length_a 7.615(2)
_cell_length_b 10.017(3)
_cell_length_c 26.635(4)
_cell_measurement_reflns_used 6251
_cell_measurement_temperature 296(2)
_cell_measurement_theta_max 27.18
_cell_measurement_theta_min 2.99
_cell_volume 2026.2(9)
_computing_cell_refinement 'Bruker APEX3'
_computing_data_collection 'Bruker APEX3'
_computing_data_reduction 'Bruker APEX3'
_computing_structure_refinement 'SHELXL-2016/6 (Sheldrick, 2016)'
_computing_structure_solution 'Bruker APEX3'
_diffrn_ambient_temperature 296(2)
_diffrn_measured_fraction_theta_full 0.999
_diffrn_measured_fraction_theta_max 0.999
_diffrn_measurement_device_type 'CCD area detector'
_diffrn_measurement_method 'phi and omega scans'
_diffrn_radiation_type MoK\a
_diffrn_radiation_wavelength 0.71073
_diffrn_reflns_av_R_equivalents 0.0430
_diffrn_reflns_av_unetI/netI 0.0272
_diffrn_reflns_Laue_measured_fraction_full 0.999
_diffrn_reflns_Laue_measured_fraction_max 0.999
_diffrn_reflns_limit_h_max 9
_diffrn_reflns_limit_h_min -9
_diffrn_reflns_limit_k_max 12
_diffrn_reflns_limit_k_min -12
_diffrn_reflns_limit_l_max 32
_diffrn_reflns_limit_l_min -32
_diffrn_reflns_number 27657
_diffrn_reflns_point_group_measured_fraction_full 0.999
_diffrn_reflns_point_group_measured_fraction_max 0.999
_diffrn_reflns_theta_full 25.242
_diffrn_reflns_theta_max 25.498
_diffrn_reflns_theta_min 2.547
_diffrn_source 'sealed tube'
_exptl_absorpt_coefficient_mu 1.302
_exptl_absorpt_correction_T_max 0.949
_exptl_absorpt_correction_T_min 0.855
_exptl_absorpt_correction_type multi-scan
_exptl_crystal_colour 'light brown'
_exptl_crystal_density_diffrn 1.616
_exptl_crystal_description BLOCK
_exptl_crystal_F_000 976
_exptl_crystal_preparation ', Luminescent'
_exptl_crystal_recrystallization_method 'layer diffusion'
_exptl_crystal_size_max 0.150
_exptl_crystal_size_mid 0.100
_exptl_crystal_size_min 0.040
_refine_diff_density_max 0.645
_refine_diff_density_min -1.123
_refine_diff_density_rms 0.091
_refine_ls_extinction_method none
_refine_ls_goodness_of_fit_ref 1.002
_refine_ls_hydrogen_treatment constr
_refine_ls_matrix_type full
_refine_ls_number_parameters 244
_refine_ls_number_reflns 3760
_refine_ls_number_restraints 12
_refine_ls_restrained_S_all 1.004
_refine_ls_R_factor_all 0.0587
_refine_ls_R_factor_gt 0.0454
_refine_ls_shift/su_max 0.000
_refine_ls_shift/su_mean 0.000
_refine_ls_structure_factor_coef Fsqd
_refine_ls_weighting_details 'w=1/[\s^2^(Fo^2^)+(0.0690P)^2^+6.8000P] where P=(Fo^2^+2Fc^2^)/3'
_refine_ls_weighting_scheme calc
_refine_ls_wR_factor_gt 0.1238
_refine_ls_wR_factor_ref 0.1331
_reflns_Friedel_coverage 0.000
_reflns_number_gt 3132
_reflns_number_total 3760
_reflns_threshold_expression 'I > 2\s(I)'
_cod_data_source_file c7ra07061f2.cif
_cod_data_source_block 14
_cod_original_cell_volume 2026.0(9)
_cod_database_code 7228963
_shelx_shelxl_version_number 2016/6
_shelx_space_group_comment
;
The symmetry employed for this shelxl refinement is uniquely defined
by the following loop, which should always be used as a source of
symmetry information in preference to the above space-group names.
They are only intended as comments.
;
_shelx_estimated_absorpt_t_min 0.829
_shelx_estimated_absorpt_t_max 0.950

loop_
_space_group_symop_operation_xyz
'x, y, z'
'-x, y+1/2, -z+1/2'
'-x, -y, -z'
'x, -y-1/2, z-1/2'

loop_
_atom_site_label
_atom_site_type_symbol
_atom_site_fract_x
_atom_site_fract_y
_atom_site_fract_z
_atom_site_U_iso_or_equiv
_atom_site_adp_type
_atom_site_occupancy
_atom_site_site_symmetry_order
_atom_site_calc_flag
_atom_site_refinement_flags_posn
_atom_site_refinement_flags_adp
Cd1 Cd 0.26108(5) 0.25405(3) 0.24371(2) 0.03472(16) Uani 1 1 d . .
S1 S 0.5495(2) 0.20475(17) 0.18887(7) 0.0626(5) Uani 1 1 d . .
S2 S -0.0214(2) 0.29343(17) 0.30254(8) 0.0681(5) Uani 1 1 d . .
N1 N 0.6609(6) -0.0279(4) 0.23935(18) 0.0461(11) Uani 1 1 d . .
N2 N -0.1587(6) 0.5390(4) 0.27047(19) 0.0504(12) Uani 1 1 d . .
N3 N 0.786(5) 0.518(2) 0.4798(15) 0.336(16) Uani 1 1 d . .
N11 N 0.4228(5) 0.1807(4) 0.31929(15) 0.0376(10) Uani 1 1 d . .
N12 N 1.1105(6) 0.1740(4) 0.66700(16) 0.0424(10) Uani 1 1 d . .
N13 N 0.6740(5) -0.0662(4) 0.47429(14) 0.0380(10) Uani 1 1 d . .
N14 N 0.7698(6) -0.0700(5) 0.52318(15) 0.0431(11) Uani 1 1 d . .
N15 N 0.7704(6) 0.1369(5) 0.49267(15) 0.0462(11) Uani 1 1 d . .
H15A H 0.789552 0.221265 0.490560 0.055 Uiso 1 1 calc R U
C1 C 0.6155(6) 0.0685(5) 0.21892(18) 0.0363(11) Uani 1 1 d . .
C2 C -0.1002(6) 0.4377(5) 0.28312(18) 0.0356(11) Uani 1 1 d . .
C3 C 0.687(7) 0.530(9) 0.491(3) 0.63(7) Uani 1 1 d . U
C4 C 0.782(3) 0.575(2) 0.5575(10) 0.330(14) Uani 1 1 d . U
H4A H 0.687111 0.594781 0.578247 0.494 Uiso 1 1 calc R U
H4B H 0.849045 0.501485 0.571582 0.494 Uiso 1 1 calc R U
H4C H 0.856603 0.652247 0.556091 0.494 Uiso 1 1 calc R U
C101 C 0.4152(6) 0.0542(5) 0.33442(18) 0.0373(11) Uani 1 1 d . .
H10A H 0.351552 -0.006637 0.313925 0.045 Uiso 1 1 calc R U
C102 C 0.4980(7) 0.0093(5) 0.37934(18) 0.0394(12) Uani 1 1 d . .
H10B H 0.488218 -0.079662 0.388774 0.047 Uiso 1 1 calc R U
C103 C 0.5957(6) 0.0983(5) 0.41020(18) 0.0377(11) Uani 1 1 d . .
C104 C 0.6083(9) 0.2293(6) 0.3938(2) 0.0579(17) Uani 1 1 d . .
H10C H 0.675538 0.291100 0.412860 0.069 Uiso 1 1 calc R U
C105 C 0.5193(9) 0.2668(6) 0.3487(3) 0.0599(18) Uani 1 1 d . .
H10D H 0.526707 0.355149 0.338262 0.072 Uiso 1 1 calc R U
C106 C 0.6826(6) 0.0574(6) 0.45927(18) 0.0388(12) Uani 1 1 d . .
C107 C 0.8215(7) 0.0534(5) 0.53023(18) 0.0385(11) Uani 1 1 d . .
C108 C 0.9227(7) 0.0929(5) 0.57768(18) 0.0386(12) Uani 1 1 d . .
C109 C 0.9758(7) 0.0022(5) 0.61486(18) 0.0391(12) Uani 1 1 d . .
H10E H 0.949121 -0.087933 0.610726 0.047 Uiso 1 1 calc R U
C110 C 1.0697(6) 0.0466(5) 0.65859(18) 0.0375(11) Uani 1 1 d . .
H11A H 1.105595 -0.015918 0.683043 0.045 Uiso 1 1 calc R U
C111 C 1.0618(12) 0.2619(6) 0.6303(3) 0.082(3) Uani 1 1 d . .
H11B H 1.091910 0.351156 0.635087 0.098 Uiso 1 1 calc R U
C112 C 0.9685(11) 0.2254(6) 0.5853(3) 0.074(2) Uani 1 1 d . .
H11C H 0.937535 0.289132 0.560891 0.089 Uiso 1 1 calc R U

loop_
_atom_site_aniso_label
_atom_site_aniso_U_11
_atom_site_aniso_U_22
_atom_site_aniso_U_33
_atom_site_aniso_U_23
_atom_site_aniso_U_13
_atom_site_aniso_U_12
Cd1 0.0419(2) 0.0230(2) 0.0367(2) -0.00030(14) -0.01482(16) -0.00123(14)
S1 0.0698(10) 0.0463(9) 0.0737(11) 0.0300(8) 0.0184(9) 0.0235(8)
S2 0.0642(10) 0.0457(9) 0.0983(14) 0.0384(9) 0.0332(10) 0.0234(8)
N1 0.050(3) 0.030(2) 0.057(3) 0.004(2) -0.007(2) 0.011(2)
N2 0.056(3) 0.030(2) 0.063(3) 0.001(2) -0.013(2) 0.009(2)
N3 0.38(3) 0.115(13) 0.52(5) 0.083(18) 0.03(3) -0.067(16)
N11 0.038(2) 0.040(2) 0.033(2) -0.0066(18) -0.0106(18) 0.0039(19)
N12 0.047(2) 0.037(2) 0.040(2) -0.002(2) -0.016(2) 0.000(2)
N13 0.046(2) 0.046(3) 0.0197(19) -0.0044(18) -0.0168(17) -0.010(2)
N14 0.057(3) 0.046(3) 0.024(2) 0.0041(19) -0.0168(19) -0.009(2)
N15 0.051(3) 0.046(3) 0.039(2) -0.003(2) -0.015(2) -0.002(2)
C1 0.041(3) 0.031(3) 0.036(3) -0.001(2) 0.000(2) 0.002(2)
C2 0.035(3) 0.034(3) 0.038(3) 0.002(2) -0.002(2) 0.002(2)
C3 0.64(7) 0.61(7) 0.64(7) -0.01(2) 0.05(2) 0.00(2)
C4 0.45(3) 0.22(2) 0.31(3) 0.02(2) 0.03(2) 0.13(2)
C101 0.035(3) 0.041(3) 0.034(3) -0.005(2) -0.011(2) 0.001(2)
C102 0.043(3) 0.041(3) 0.033(3) -0.002(2) -0.004(2) 0.000(2)
C103 0.034(3) 0.052(3) 0.026(2) -0.006(2) -0.003(2) 0.003(2)
C104 0.061(4) 0.050(3) 0.058(4) -0.005(3) -0.032(3) -0.007(3)
C105 0.071(4) 0.039(3) 0.064(4) -0.002(3) -0.033(3) -0.003(3)
C106 0.035(3) 0.051(3) 0.030(3) -0.008(2) -0.004(2) 0.005(2)
C107 0.039(3) 0.044(3) 0.032(3) -0.004(2) -0.003(2) -0.001(2)
C108 0.039(3) 0.044(3) 0.031(3) 0.000(2) -0.010(2) 0.000(2)
C109 0.047(3) 0.035(3) 0.034(3) -0.004(2) -0.006(2) -0.006(2)
C110 0.040(3) 0.041(3) 0.031(2) 0.004(2) -0.006(2) -0.004(2)
C111 0.129(7) 0.038(3) 0.068(5) 0.002(3) -0.061(5) -0.002(4)
C112 0.112(6) 0.044(3) 0.058(4) 0.008(3) -0.046(4) -0.002(4)

loop_
_atom_type_symbol
_atom_type_description
_atom_type_scat_dispersion_real
_atom_type_scat_dispersion_imag
_atom_type_scat_source
C C 0.0033 0.0016 'International Tables Vol C Tables 4.2.6.8 and 6.1.1.4'
H H 0.0000 0.0000 'International Tables Vol C Tables 4.2.6.8 and 6.1.1.4'
N N 0.0061 0.0033 'International Tables Vol C Tables 4.2.6.8 and 6.1.1.4'
O O 0.0106 0.0060 'International Tables Vol C Tables 4.2.6.8 and 6.1.1.4'
S S 0.1246 0.1234 'International Tables Vol C Tables 4.2.6.8 and 6.1.1.4'
Cd Cd -0.8075 1.2024 'International Tables Vol C Tables 4.2.6.8 and 6.1.1.4'

loop_
_geom_angle_atom_site_label_1
_geom_angle_atom_site_label_2
_geom_angle_atom_site_label_3
_geom_angle
_geom_angle_site_symmetry_1
_geom_angle_site_symmetry_3
N1 Cd1 N2 174.87(16) 2_655 2_545
N1 Cd1 N12 88.97(15) 2_655 4_465
N2 Cd1 N12 90.37(15) 2_545 4_465
N1 Cd1 N11 90.98(15) 2_655 .
N2 Cd1 N11 89.87(15) 2_545 .
N12 Cd1 N11 177.81(15) 4_465 .
N1 Cd1 S1 93.98(13) 2_655 .
N2 Cd1 S1 91.06(14) 2_545 .
N12 Cd1 S1 87.24(12) 4_465 .
N11 Cd1 S1 90.58(11) . .
N1 Cd1 S2 87.37(13) 2_655 .
N2 Cd1 S2 87.64(14) 2_545 .
N12 Cd1 S2 95.56(12) 4_465 .
N11 Cd1 S2 86.62(11) . .
S1 Cd1 S2 176.91(4) . .
C1 S1 Cd1 96.74(19) . .
C2 S2 Cd1 103.18(19) . .
C1 N1 Cd1 162.8(4) . 2_645
C2 N2 Cd1 171.7(4) . 2
C101 N11 C105 117.9(5) . .
C101 N11 Cd1 121.0(3) . .
C105 N11 Cd1 121.1(4) . .
C110 N12 C111 117.1(5) . .
C110 N12 Cd1 121.8(3) . 4_666
C111 N12 Cd1 121.0(4) . 4_666
C106 N13 N14 105.5(4) . .
C107 N14 N13 103.4(4) . .
C106 N15 C107 103.2(5) . .
C106 N15 H15A 128.4 . .
C107 N15 H15A 128.4 . .
N1 C1 S1 179.0(5) . .
N2 C2 S2 178.1(5) . .
N3 C3 C4 94(8) . .
C3 C4 H4A 109.5 . .
C3 C4 H4B 109.5 . .
H4A C4 H4B 109.5 . .
C3 C4 H4C 109.5 . .
H4A C4 H4C 109.5 . .
H4B C4 H4C 109.5 . .
N11 C101 C102 122.9(5) . .
N11 C101 H10A 118.6 . .
C102 C101 H10A 118.6 . .
C101 C102 C103 119.4(5) . .
C101 C102 H10B 120.3 . .
C103 C102 H10B 120.3 . .
C104 C103 C102 117.8(5) . .
C104 C103 C106 120.2(5) . .
C102 C103 C106 122.0(5) . .
C103 C104 C105 119.2(5) . .
C103 C104 H10C 120.4 . .
C105 C104 H10C 120.4 . .
N11 C105 C104 122.7(5) . .
N11 C105 H10D 118.6 . .
C104 C105 H10D 118.6 . .
N13 C106 N15 113.3(4) . .
N13 C106 C103 120.3(4) . .
N15 C106 C103 126.4(5) . .
N14 C107 N15 114.5(4) . .
N14 C107 C108 120.4(5) . .
N15 C107 C108 125.0(5) . .
C109 C108 C112 117.9(5) . .
C109 C108 C107 122.8(5) . .
C112 C108 C107 119.4(5) . .
C108 C109 C110 119.6(5) . .
C108 C109 H10E 120.2 . .
C110 C109 H10E 120.2 . .
N12 C110 C109 123.1(5) . .
N12 C110 H11A 118.4 . .
C109 C110 H11A 118.4 . .
N12 C111 C112 123.2(6) . .
N12 C111 H11B 118.4 . .
C112 C111 H11B 118.4 . .
C108 C112 C111 119.0(5) . .
C108 C112 H11C 120.5 . .
C111 C112 H11C 120.5 . .

loop_
_geom_bond_atom_site_label_1
_geom_bond_atom_site_label_2
_geom_bond_distance
_geom_bond_site_symmetry_2
Cd1 N1 2.300(4) 2_655
Cd1 N2 2.312(4) 2_545
Cd1 N12 2.379(4) 4_465
Cd1 N11 2.396(4) .
Cd1 S1 2.7701(18) .
Cd1 S2 2.7814(17) .
S1 C1 1.642(5) .
S2 C2 1.634(5) .
N1 C1 1.148(6) .
N2 C2 1.149(6) .
N3 C3 0.84(9) .
N11 C101 1.332(7) .
N11 C105 1.346(7) .
N12 C110 1.329(7) .
N12 C111 1.347(7) .
N13 C106 1.305(7) .
N13 N14 1.445(5) .
N14 C107 1.307(7) .
N15 C106 1.336(6) .
N15 C107 1.339(7) .
N15 H15A 0.8600 .
C3 C4 1.93(9) .
C4 H4A 0.9600 .
C4 H4B 0.9600 .
C4 H4C 0.9600 .
C101 C102 1.386(7) .
C101 H10A 0.9300 .
C102 C103 1.391(7) .
C102 H10B 0.9300 .
C103 C104 1.388(8) .
C103 C106 1.479(7) .
C104 C105 1.388(8) .
C104 H10C 0.9300 .
C105 H10D 0.9300 .
C107 C108 1.484(7) .
C108 C109 1.383(7) .
C108 C112 1.383(8) .
C109 C110 1.394(7) .
C109 H10E 0.9300 .
C110 H11A 0.9300 .
C111 C112 1.395(9) .
C111 H11B 0.9300 .
C112 H11C 0.9300 .

loop_
_geom_hbond_atom_site_label_D
_geom_hbond_atom_site_label_H
_geom_hbond_atom_site_label_A
_geom_hbond_distance_DH
_geom_hbond_distance_HA
_geom_hbond_distance_DA
_geom_hbond_angle_DHA
_geom_hbond_site_symmetry_A
C101 H10A S1 0.93 2.99 3.568(5) 121.8 2_645
C101 H10A N2 0.93 2.63 3.292(6) 128.4 2_545
C102 H10B S1 0.93 2.99 3.555(5) 120.7 2_645
C105 H10D N1 0.93 2.69 3.337(7) 127.0 2_655
C110 H11A S2 0.93 2.88 3.587(5) 133.3 3_656
C110 H11A N1 0.93 2.66 3.288(6) 125.3 3_756

loop_
_geom_torsion_atom_site_label_1
_geom_torsion_atom_site_label_2
_geom_torsion_atom_site_label_3
_geom_torsion_atom_site_label_4
_geom_torsion
_geom_torsion_site_symmetry_1
C106 N13 N14 C107 0.2(6) .
C105 N11 C101 C102 1.8(8) .
Cd1 N11 C101 C102 -176.0(4) .
N11 C101 C102 C103 -0.9(8) .
C101 C102 C103 C104 -1.1(8) .
C101 C102 C103 C106 178.1(5) .
C102 C103 C104 C105 2.0(10) .
C106 C103 C104 C105 -177.2(6) .
C101 N11 C105 C104 -0.8(10) .
Cd1 N11 C105 C104 177.1(5) .
C103 C104 C105 N11 -1.2(11) .
N14 N13 C106 N15 -1.0(6) .
N14 N13 C106 C103 -179.3(4) .
C107 N15 C106 N13 1.3(6) .
C107 N15 C106 C103 179.6(5) .
C104 C103 C106 N13 -178.6(6) .
C102 C103 C106 N13 2.2(8) .
C104 C103 C106 N15 3.3(8) .
C102 C103 C106 N15 -175.9(5) .
N13 N14 C107 N15 0.7(6) .
N13 N14 C107 C108 178.5(5) .
C106 N15 C107 N14 -1.2(6) .
C106 N15 C107 C108 -178.9(5) .
N14 C107 C108 C109 4.0(8) .
N15 C107 C108 C109 -178.5(5) .
N14 C107 C108 C112 -176.8(6) .
N15 C107 C108 C112 0.8(9) .
C112 C108 C109 C110 1.1(9) .
C107 C108 C109 C110 -179.7(5) .
C111 N12 C110 C109 -2.1(9) .
Cd1 N12 C110 C109 177.5(4) 4_666
C108 C109 C110 N12 0.7(8) .
C110 N12 C111 C112 1.7(13) .
Cd1 N12 C111 C112 -177.9(7) 4_666
C109 C108 C112 C111 -1.5(11) .
C107 C108 C112 C111 179.3(7) .
N12 C111 C112 C108 0.1(14) .
